data_4312651
loop_
_publ_author_name
'Vincent J. Catalano'
'Stephen J. Horner'

_publ_contact_author_address
;
Department of Chemistry
University of Nevada
Reno, NV  89557
;
_publ_contact_author_email vjc@unr.edu
_publ_contact_author_name 'Professor Vincent J. Catalano'
_publ_contact_author_phone '775 784 1329'
_publ_section_title
;
 Luminescent Gold(I) and Silver(I) Complexes of
 2-(Diphenylphosphino)-1-methylimidazole (dpim): Characterization of a
 Three-Coordinate Au(I)-Ag(I) Dimer with a Short Metal-Metal Separation
;
_journal_name_full 'Inorganic Chemistry'
_journal_page_first 8430
_journal_page_last 8438
_journal_paper_doi 10.1021/ic030200m
_journal_volume 42
_journal_year 2003
_chemical_formula_sum 'C18 H15 Au Cl F0 N3 O4 P'
_chemical_formula_weight 600.72
_chemical_name_common 3
_chemical_name_systematic
;
?
;
_space_group_IT_number 14
_symmetry_cell_setting monoclinic
_symmetry_space_group_name_Hall '-P 2yn'
_symmetry_space_group_name_H-M 'P 1 21/n 1'
_atom_sites_solution_hydrogens geom
_atom_sites_solution_primary direct
_atom_sites_solution_secondary difmap
_audit_creation_method SHELXL-97
_cell_angle_alpha 90.00
_cell_angle_beta 90.867(17)
_cell_angle_gamma 90.00
_cell_formula_units_Z 4
_cell_length_a 9.148(4)
_cell_length_b 18.191(3)
_cell_length_c 14.1585(19)
_cell_measurement_reflns_used 29
_cell_measurement_temperature 298(2)
_cell_measurement_theta_max 12.52
_cell_measurement_theta_min 4.83
_cell_volume 2355.9(11)
_computing_cell_refinement 'Bruker XSCANS'
_computing_data_collection 'Bruker XSCANS'
_computing_data_reduction 'Bruker SHELXTL'
_computing_molecular_graphics 'Bruker SHELXTL'
_computing_publication_material 'Bruker SHELXTL'
_computing_structure_refinement 'SHELXL-97 (Sheldrick, 1997)'
_computing_structure_solution 'SHELXS-97 (Sheldrick, 1990)'
_diffrn_ambient_temperature 298(2)
_diffrn_measured_fraction_theta_full 0.999
_diffrn_measured_fraction_theta_max 0.999
_diffrn_measurement_device_type 'Bruker P4'
_diffrn_measurement_method '\w scans'
_diffrn_radiation_monochromator graphite
_diffrn_radiation_source 'fine-focus sealed tube'
_diffrn_radiation_type MoK\a
_diffrn_radiation_wavelength 0.71073
_diffrn_reflns_av_R_equivalents 0.0752
_diffrn_reflns_av_sigmaI/netI 0.0888
_diffrn_reflns_limit_h_max 10
_diffrn_reflns_limit_h_min -1
_diffrn_reflns_limit_k_max 21
_diffrn_reflns_limit_k_min -1
_diffrn_reflns_limit_l_max 16
_diffrn_reflns_limit_l_min -16
_diffrn_reflns_number 5324
_diffrn_reflns_theta_full 25.00
_diffrn_reflns_theta_max 25.00
_diffrn_reflns_theta_min 2.24
_diffrn_standards_interval_count 97
_diffrn_standards_number 3
_exptl_absorpt_coefficient_mu 6.451
_exptl_absorpt_correction_T_max 0.4585
_exptl_absorpt_correction_T_min 0.3895
_exptl_absorpt_correction_type empirical
_exptl_crystal_colour colorless
_exptl_crystal_density_diffrn 1.694
_exptl_crystal_density_method 'not measured'
_exptl_crystal_description rhomboid
_exptl_crystal_F_000 1148
_exptl_crystal_size_max .46
_exptl_crystal_size_mid .50
_exptl_crystal_size_min .50
_refine_diff_density_max 1.886
_refine_diff_density_min -1.503
_refine_diff_density_rms 0.227
_refine_ls_extinction_coef 0.0039(4)
_refine_ls_extinction_expression Fc^*^=kFc[1+0.001xFc^2^\l^3^/sin(2\q)]^-1/4^
_refine_ls_extinction_method SHELXL
_refine_ls_goodness_of_fit_ref 1.014
_refine_ls_hydrogen_treatment mixed
_refine_ls_matrix_type full
_refine_ls_number_parameters 288
_refine_ls_number_reflns 4152
_refine_ls_number_restraints 64
_refine_ls_restrained_S_all 1.008
_refine_ls_R_factor_all 0.1176
_refine_ls_R_factor_gt 0.0611
_refine_ls_shift/su_max 0.000
_refine_ls_shift/su_mean 0.000
_refine_ls_structure_factor_coef Fsqd
_refine_ls_weighting_details 'calc w=1/[\s^2^(Fo^2^)+(0.1000P)^2^+0.0000P] where P=(Fo^2^+2Fc^2^)/3'
_refine_ls_weighting_scheme calc
_refine_ls_wR_factor_gt 0.1531
_refine_ls_wR_factor_ref 0.1825
_reflns_number_gt 2415
_reflns_number_total 4152
_reflns_threshold_expression >2sigma(I)
_cod_data_source_file ic030200m_4.cif
_cod_data_source_block vjc332
_cod_depositor_comments
;
The following automatic conversions were performed:

'_symmetry_cell_setting' value 'Monoclinic' changed to 'monoclinic'
according to the built-in table from CIF Core dictionary named
'cif_core.dic' version 2.4.1 from 2010-06-29.

Automatic conversion script
Id: cif_fix_values 1646 2011-03-28 12:23:43Z adriana 
;
_cod_database_code 4312651

loop_
_symmetry_equiv_pos_as_xyz
'x, y, z'
'-x+1/2, y+1/2, -z+1/2'
'-x, -y, -z'
'x-1/2, -y-1/2, z-1/2'

loop_
_atom_site_label
_atom_site_type_symbol
_atom_site_fract_x
_atom_site_fract_y
_atom_site_fract_z
_atom_site_U_iso_or_equiv
_atom_site_adp_type
_atom_site_occupancy
_atom_site_symmetry_multiplicity
_atom_site_calc_flag
_atom_site_refinement_flags
_atom_site_disorder_assembly
_atom_site_disorder_group
Au1 Au 0.49602(7) 0.42238(3) -0.00302(4) 0.0345(3) Uani 1 1 d . . .
P1 P 0.3513(4) 0.4254(2) -0.1317(3) 0.0339(9) Uani 1 1 d . . .
N1 N 0.6370(13) 0.4216(7) 0.1146(9) 0.039(3) Uani 1 1 d . . .
N2 N 0.2188(13) 0.5462(7) -0.2287(9) 0.042(3) Uani 1 1 d . . .
C2 C 0.6894(18) 0.3596(9) 0.1565(11) 0.051(4) Uani 1 1 d . . .
H2A H 0.6648 0.3119 0.1391 0.061 Uiso 1 1 calc R . .
C1 C 0.3101(14) 0.5220(8) -0.1585(9) 0.029(3) Uani 1 1 d . . .
C6 C 0.0537(16) 0.4195(10) -0.0907(11) 0.052(4) Uani 1 1 d . . .
H6A H 0.0602 0.4702 -0.0833 0.062 Uiso 1 1 calc R . .
C11 C 0.4428(16) 0.3865(8) -0.2329(10) 0.037(3) Uani 1 1 d . . .
C12 C 0.3647(18) 0.3529(10) -0.3077(11) 0.055(5) Uani 1 1 d . . .
H12A H 0.2634 0.3487 -0.3068 0.067 Uiso 1 1 calc R . .
C13 C 0.445(2) 0.3258(11) -0.3839(12) 0.070(6) Uani 1 1 d . . .
H13A H 0.3981 0.3030 -0.4346 0.084 Uiso 1 1 calc R . .
C5 C 0.1768(16) 0.3810(8) -0.1176(10) 0.036(3) Uani 1 1 d . . .
C16 C 0.5923(18) 0.3924(10) -0.2372(13) 0.053(4) Uani 1 1 d . . .
H16A H 0.6421 0.4142 -0.1869 0.064 Uiso 1 1 calc R . .
C14 C 0.593(2) 0.3332(12) -0.3829(12) 0.074(6) Uani 1 1 d . . .
H14A H 0.6438 0.3137 -0.4334 0.089 Uiso 1 1 calc R . .
C15 C 0.672(2) 0.3672(11) -0.3130(12) 0.070(6) Uani 1 1 d . . .
H15A H 0.7731 0.3731 -0.3161 0.084 Uiso 1 1 calc R . .
C4 C 0.135(2) 0.5046(9) -0.3013(11) 0.057(4) Uani 1 1 d . . .
H4A H 0.1950 0.4657 -0.3255 0.086 Uiso 1 1 calc R . .
H4B H 0.1075 0.5370 -0.3520 0.086 Uiso 1 1 calc R . .
H4C H 0.0492 0.4841 -0.2737 0.086 Uiso 1 1 calc R . .
C3 C 0.7830(18) 0.3782(8) 0.2272(11) 0.048(4) Uani 1 1 d . . .
H3A H 0.8368 0.3468 0.2662 0.057 Uiso 1 1 calc R . .
C10 C 0.165(2) 0.3051(9) -0.1268(11) 0.053(4) Uani 1 1 d . . .
H10A H 0.2462 0.2781 -0.1452 0.063 Uiso 1 1 calc R . .
C7 C -0.076(2) 0.3858(13) -0.0746(12) 0.069(6) Uani 1 1 d . . .
H7A H -0.1581 0.4125 -0.0568 0.083 Uiso 1 1 calc R . .
C8 C -0.083(2) 0.3085(13) -0.0859(14) 0.085(8) Uani 1 1 d . . .
H8A H -0.1709 0.2843 -0.0769 0.102 Uiso 1 1 calc R . .
C9 C 0.036(2) 0.2692(11) -0.1094(14) 0.072(6) Uani 1 1 d . . .
H9A H 0.0311 0.2182 -0.1137 0.086 Uiso 1 1 calc R . .
Cl1 Cl 0.5030(6) 0.1875(2) -0.0022(4) 0.0613(11) Uani 1 1 d D . .
O1 O 0.389(5) 0.141(3) -0.019(3) 0.160(10) Uani 0.50 1 d PDU A .
O2 O 0.510(5) 0.196(3) -0.0987(14) 0.153(8) Uani 0.50 1 d PDU A .
O3 O 0.461(4) 0.250(3) 0.044(7) 0.141(12) Uani 0.50 1 d PDU A .
O4 O 0.647(2) 0.197(3) 0.023(3) 0.145(8) Uani 0.50 1 d PDU A .
O1A O 0.530(4) 0.140(2) 0.072(2) 0.141(9) Uani 0.50 1 d PDU A 2
O2A O 0.401(5) 0.161(3) -0.066(3) 0.155(9) Uani 0.50 1 d PDU A 2
O3A O 0.406(3) 0.237(3) 0.036(7) 0.143(12) Uani 0.50 1 d PDU A 2
O4A O 0.637(3) 0.204(3) -0.035(3) 0.147(8) Uani 0.50 1 d PDU A 2
C1S C 0.726(4) 0.5255(17) -0.443(2) 0.045(8) Uiso 0.50 1 d P B 2
C2S C 0.595(3) 0.5432(13) -0.4014(16) 0.022(5) Uiso 0.50 1 d P B 2
N1S N 0.494(3) 0.5567(15) -0.3723(18) 0.045(6) Uiso 0.50 1 d P B 2
C3S C -0.272(4) 0.671(2) -0.214(3) 0.073(11) Uiso 0.50 1 d P C 2
C4S C -0.214(3) 0.6046(17) -0.178(2) 0.037(7) Uiso 0.50 1 d P C 2
N2S N -0.193(4) 0.5562(19) -0.155(2) 0.070(9) Uiso 0.50 1 d P C 2

loop_
_atom_site_aniso_label
_atom_site_aniso_U_11
_atom_site_aniso_U_22
_atom_site_aniso_U_33
_atom_site_aniso_U_23
_atom_site_aniso_U_13
_atom_site_aniso_U_12
Au1 0.0358(4) 0.0331(3) 0.0343(3) -0.0017(4) -0.0082(2) 0.0000(4)
P1 0.033(2) 0.035(2) 0.0342(19) -0.0017(19) -0.0063(16) 0.005(2)
N1 0.038(7) 0.039(8) 0.039(7) -0.004(6) -0.010(6) 0.013(7)
N2 0.040(7) 0.045(8) 0.042(7) -0.001(6) -0.008(6) -0.006(7)
C2 0.070(12) 0.027(8) 0.055(10) 0.003(8) -0.013(9) 0.003(9)
C1 0.018(6) 0.044(10) 0.025(6) -0.005(6) -0.005(5) 0.004(6)
C6 0.033(8) 0.074(13) 0.049(9) 0.019(9) 0.001(7) -0.001(9)
C11 0.037(8) 0.030(8) 0.044(8) -0.009(7) -0.006(7) 0.006(7)
C12 0.047(10) 0.066(12) 0.053(10) -0.004(9) -0.009(8) -0.011(9)
C13 0.078(14) 0.082(14) 0.050(10) -0.038(10) -0.012(10) 0.030(12)
C5 0.037(8) 0.034(8) 0.037(8) 0.005(6) -0.011(7) -0.011(7)
C16 0.040(9) 0.054(10) 0.065(11) -0.001(9) -0.013(8) 0.010(8)
C14 0.074(14) 0.110(18) 0.037(9) -0.014(10) 0.007(9) 0.042(13)
C15 0.065(12) 0.091(16) 0.054(11) -0.008(11) -0.007(10) 0.026(12)
C4 0.081(12) 0.055(10) 0.035(8) -0.017(9) -0.030(8) 0.006(11)
C3 0.063(11) 0.023(8) 0.057(10) 0.001(7) -0.015(9) 0.003(8)
C10 0.063(12) 0.046(10) 0.049(9) 0.003(8) 0.003(9) -0.007(9)
C7 0.045(11) 0.111(18) 0.051(10) 0.027(12) 0.000(8) -0.021(11)
C8 0.083(16) 0.11(2) 0.062(12) 0.034(13) -0.024(12) -0.054(15)
C9 0.074(14) 0.054(12) 0.088(14) 0.018(11) -0.006(12) -0.035(12)
Cl1 0.043(2) 0.067(3) 0.073(3) -0.013(3) -0.0069(19) 0.000(3)
O1 0.133(18) 0.21(2) 0.14(2) 0.06(2) -0.002(18) -0.006(18)
O2 0.124(16) 0.21(2) 0.127(19) 0.070(16) -0.002(14) 0.010(15)
O3 0.15(3) 0.09(2) 0.18(2) -0.10(2) -0.01(4) -0.08(3)
O4 0.120(16) 0.20(2) 0.119(19) 0.076(16) -0.002(14) 0.026(14)
O1A 0.123(18) 0.19(2) 0.109(19) 0.088(17) -0.009(15) 0.033(16)
O2A 0.128(16) 0.21(2) 0.13(2) 0.066(18) -0.009(16) 0.002(16)
O3A 0.15(3) 0.10(2) 0.18(2) -0.09(2) 0.00(4) -0.07(3)
O4A 0.117(15) 0.20(2) 0.124(19) 0.076(16) 0.000(14) 0.019(14)

loop_
_atom_type_symbol
_atom_type_description
_atom_type_scat_dispersion_real
_atom_type_scat_dispersion_imag
_atom_type_scat_source
C C 0.0033 0.0016 'International Tables Vol C Tables 4.2.6.8 and 6.1.1.4'
H H 0.0000 0.0000 'International Tables Vol C Tables 4.2.6.8 and 6.1.1.4'
N N 0.0061 0.0033 'International Tables Vol C Tables 4.2.6.8 and 6.1.1.4'
O O 0.0106 0.0060 'International Tables Vol C Tables 4.2.6.8 and 6.1.1.4'
F F 0.0171 0.0103 'International Tables Vol C Tables 4.2.6.8 and 6.1.1.4'
P P 0.1023 0.0942 'International Tables Vol C Tables 4.2.6.8 and 6.1.1.4'
Cl Cl 0.1484 0.1585 'International Tables Vol C Tables 4.2.6.8 and 6.1.1.4'
Au Au -2.0133 8.8022 'International Tables Vol C Tables 4.2.6.8 and 6.1.1.4'

loop_
_geom_angle_atom_site_label_1
_geom_angle_atom_site_label_2
_geom_angle_atom_site_label_3
_geom_angle
_geom_angle_site_symmetry_1
_geom_angle_site_symmetry_3
_geom_angle_publ_flag
N1 Au1 P1 178.0(4) . . ?
N1 Au1 Au1 88.1(3) . 3_665 ?
P1 Au1 Au1 90.86(11) . 3_665 ?
C5 P1 C11 109.5(7) . . ?
C5 P1 C1 105.8(6) . . ?
C11 P1 C1 107.8(7) . . ?
C5 P1 Au1 114.4(5) . . ?
C11 P1 Au1 111.1(5) . . ?
C1 P1 Au1 108.0(4) . . ?
C1 N1 C2 108.8(12) 3_665 . ?
C1 N1 Au1 126.9(10) 3_665 . ?
C2 N1 Au1 124.3(10) . . ?
C1 N2 C3 108.6(12) . 3_665 ?
C1 N2 C4 130.3(13) . . ?
C3 N2 C4 121.0(13) 3_665 . ?
C3 C2 N1 109.4(14) . . ?
N1 C1 N2 108.4(12) 3_665 . ?
N1 C1 P1 126.0(10) 3_665 . ?
N2 C1 P1 125.6(10) . . ?
C7 C6 C5 122.4(18) . . ?
C16 C11 C12 119.6(15) . . ?
C16 C11 P1 118.5(12) . . ?
C12 C11 P1 121.9(12) . . ?
C13 C12 C11 117.6(16) . . ?
C14 C13 C12 119.5(16) . . ?
C6 C5 C10 117.8(15) . . ?
C6 C5 P1 122.0(11) . . ?
C10 C5 P1 120.1(13) . . ?
C11 C16 C15 123.2(16) . . ?
C13 C14 C15 124.8(17) . . ?
C14 C15 C16 115.4(18) . . ?
C2 C3 N2 104.7(13) . 3_665 ?
C9 C10 C5 121.3(18) . . ?
C6 C7 C8 118(2) . . ?
C9 C8 C7 122(2) . . ?
C8 C9 C10 119.4(19) . . ?
O4A Cl1 O4 35.7(19) . . ?
O4A Cl1 O1 141(3) . . ?
O4 Cl1 O1 149(3) . . ?
O4A Cl1 O2A 117(3) . . ?
O4 Cl1 O2A 148(3) . . ?
O1 Cl1 O2A 32(2) . . ?
O4A Cl1 O3A 125(4) . . ?
O4 Cl1 O3A 116(3) . . ?
O1 Cl1 O3A 89(3) . . ?
O2A Cl1 O3A 93(4) . . ?
O4A Cl1 O1A 105(2) . . ?
O4 Cl1 O1A 74(2) . . ?
O1 Cl1 O1A 83(3) . . ?
O2A Cl1 O1A 113(3) . . ?
O3A Cl1 O1A 103(5) . . ?
O4A Cl1 O3 104(3) . . ?
O4 Cl1 O3 93(3) . . ?
O1 Cl1 O3 113(3) . . ?
O2A Cl1 O3 115(3) . . ?
O3A Cl1 O3 24(2) . . ?
O1A Cl1 O3 102(5) . . ?
O4A Cl1 O2 65(2) . . ?
O4 Cl1 O2 100(3) . . ?
O1 Cl1 O2 87(3) . . ?
O2A Cl1 O2 55(2) . . ?
O3A Cl1 O2 111(5) . . ?
O1A Cl1 O2 145(3) . . ?
O3 Cl1 O2 114(5) . . ?
O2A O1 Cl1 74.1(19) . . ?
O2A O1 O1A 120(3) . . ?
Cl1 O1 O1A 48.9(14) . . ?
O2A O2 Cl1 62.0(13) . . ?
O2A O2 O4A 116(2) . . ?
Cl1 O2 O4A 56.9(13) . . ?
O3A O3 Cl1 78(2) . . ?
O4A O4 Cl1 71.6(16) . . ?
O4A O4 O1A 117(4) . . ?
Cl1 O4 O1A 53.3(12) . . ?
Cl1 O1A O4 52.8(11) . . ?
Cl1 O1A O1 48.5(14) . . ?
O4 O1A O1 98.9(15) . . ?
O1 O2A O2 133(4) . . ?
O1 O2A Cl1 73.7(18) . . ?
O2 O2A Cl1 62.6(14) . . ?
O3 O3A Cl1 78(2) . . ?
O4 O4A Cl1 72.7(17) . . ?
O4 O4A O2 131(2) . . ?
Cl1 O4A O2 58.3(14) . . ?
N1S C2S C1S 178(3) . . ?
N2S C4S C3S 169(4) . . ?

loop_
_geom_bond_atom_site_label_1
_geom_bond_atom_site_label_2
_geom_bond_distance
_geom_bond_site_symmetry_2
_geom_bond_publ_flag
Au1 N1 2.091(11) . ?
Au1 P1 2.237(3) . ?
Au1 Au1 2.8260(11) 3_665 ?
P1 C5 1.803(14) . ?
P1 C11 1.813(15) . ?
P1 C1 1.836(14) . ?
N1 C1 1.291(16) 3_665 ?
N1 C2 1.357(17) . ?
N2 C1 1.361(16) . ?
N2 C3 1.376(19) 3_665 ?
N2 C4 1.480(17) . ?
C2 C3 1.35(2) . ?
C1 N1 1.291(16) 3_665 ?
C6 C7 1.36(2) . ?
C6 C5 1.38(2) . ?
C11 C16 1.37(2) . ?
C11 C12 1.409(19) . ?
C12 C13 1.41(2) . ?
C13 C14 1.36(2) . ?
C5 C10 1.39(2) . ?
C16 C15 1.39(2) . ?
C14 C15 1.37(2) . ?
C3 N2 1.376(19) 3_665 ?
C10 C9 1.37(2) . ?
C7 C8 1.42(3) . ?
C8 C9 1.35(3) . ?
Cl1 O4A 1.358(18) . ?
Cl1 O4 1.366(18) . ?
Cl1 O1 1.368(18) . ?
Cl1 O2A 1.371(18) . ?
Cl1 O3A 1.376(18) . ?
Cl1 O1A 1.376(17) . ?
Cl1 O3 1.376(18) . ?
Cl1 O2 1.378(18) . ?
O1 O2A 0.76(5) . ?
O1 O1A 1.81(5) . ?
O2 O2A 1.28(5) . ?
>O2 O4A 1.47(5) . ?
O3 O3A 0.57(5) . ?
O4 O4A 0.83(5) . ?
O4 O1A 1.65(4) . ?
C1S C2S 1.38(4) . ?
C2S N1S 1.05(3) . ?
C3S C4S 1.40(5) . ?
C4S N2S 0.96(4) . ?

loop_
_geom_torsion_atom_site_label_1
_geom_torsion_atom_site_label_2
_geom_torsion_atom_site_label_3
_geom_torsion_atom_site_label_4
_geom_torsion
_geom_torsion_site_symmetry_1
_geom_torsion_site_symmetry_2
_geom_torsion_site_symmetry_3
_geom_torsion_site_symmetry_4
_geom_torsion_publ_flag
N1 Au1 P1 C5 179(100) . . . . ?
Au1 Au1 P1 C5 -120.4(6) 3_665 . . . ?
N1 Au1 P1 C11 54(10) . . . . ?
Au1 Au1 P1 C11 115.1(5) 3_665 . . . ?
N1 Au1 P1 C1 -64(10) . . . . ?
Au1 Au1 P1 C1 -2.9(5) 3_665 . . . ?
P1 Au1 N1 C1 61(10) . . . 3_665 ?
Au1 Au1 N1 C1 0.0(13) 3_665 . . 3_665 ?
P1 Au1 N1 C2 -118(9) . . . . ?
Au1 Au1 N1 C2 -179.1(13) 3_665 . . . ?
C1 N1 C2 C3 -2(2) 3_665 . . . ?
Au1 N1 C2 C3 176.9(12) . . . . ?
C3 N2 C1 N1 0.2(18) 3_665 . . 3_665 ?
C4 N2 C1 N1 177.5(16) . . . 3_665 ?
C3 N2 C1 P1 -179.5(12) 3_665 . . . ?
C4 N2 C1 P1 -2(2) . . . . ?
C5 P1 C1 N1 127.0(14) . . . 3_665 ?
C11 P1 C1 N1 -115.9(14) . . . 3_665 ?
Au1 P1 C1 N1 4.1(14) . . . 3_665 ?
C5 P1 C1 N2 -53.3(14) . . . . ?
C11 P1 C1 N2 63.7(14) . . . . ?
Au1 P1 C1 N2 -176.2(11) . . . . ?
C5 P1 C11 C16 -157.3(13) . . . . ?
C1 P1 C11 C16 88.1(13) . . . . ?
Au1 P1 C11 C16 -30.0(14) . . . . ?
C5 P1 C11 C12 24.7(15) . . . . ?
C1 P1 C11 C12 -89.9(14) . . . . ?
Au1 P1 C11 C12 152.0(12) . . . . ?
C16 C11 C12 C13 1(3) . . . . ?
P1 C11 C12 C13 178.7(14) . . . . ?
C11 C12 C13 C14 0(3) . . . . ?
C7 C6 C5 C10 -1(2) . . . . ?
C7 C6 C5 P1 -176.1(12) . . . . ?
C11 P1 C5 C6 -141.5(12) . . . . ?
C1 P1 C5 C6 -25.6(14) . . . . ?
Au1 P1 C5 C6 93.2(12) . . . . ?
C11 P1 C5 C10 43.5(14) . . . . ?
C1 P1 C5 C10 159.4(12) . . . . ?
Au1 P1 C5 C10 -81.9(13) . . . . ?
C12 C11 C16 C15 1(3) . . . . ?
P1 C11 C16 C15 -177.3(15) . . . . ?
C12 C13 C14 C15 -2(3) . . . . ?
C13 C14 C15 C16 3(3) . . . . ?
C11 C16 C15 C14 -2(3) . . . . ?
N1 C2 C3 N2 2(2) . . . 3_665 ?
C6 C5 C10 C9 0(2) . . . . ?
P1 C5 C10 C9 174.9(13) . . . . ?
C5 C6 C7 C8 0(3) . . . . ?
C6 C7 C8 C9 2(3) . . . . ?
C7 C8 C9 C10 -3(3) . . . . ?
C5 C10 C9 C8 2(3) . . . . ?
O4A Cl1 O1 O2A -56(10) . . . . ?
O4 Cl1 O1 O2A -118(8) . . . . ?
O3A Cl1 O1 O2A 98(9) . . . . ?
O1A Cl1 O1 O2A -160(8) . . . . ?
O3 Cl1 O1 O2A 101(9) . . . . ?
O2 Cl1 O1 O2A -14(8) . . . . ?
O4A Cl1 O1 O1A 104(4) . . . . ?
O4 Cl1 O1 O1A 42(5) . . . . ?
O2A Cl1 O1 O1A 160(8) . . . . ?
O3A Cl1 O1 O1A -103(5) . . . . ?
O3 Cl1 O1 O1A -100(5) . . . . ?
O2 Cl1 O1 O1A 146(3) . . . . ?
O4A Cl1 O2 O2A 161(5) . . . . ?
O4 Cl1 O2 O2A 158(4) . . . . ?
O1 Cl1 O2 O2A 9(5) . . . . ?
O3A Cl1 O2 O2A -79(4) . . . . ?
O1A Cl1 O2 O2A 81(5) . . . . ?
O3 Cl1 O2 O2A -105(4) . . . . ?
O4 Cl1 O2 O4A -3(4) . . . . ?
O1 Cl1 O2 O4A -152(3) . . . . ?
O2A Cl1 O2 O4A -161(5) . . . . ?
O3A Cl1 O2 O4A 120(3) . . . . ?
O1A Cl1 O2 O4A -79(5) . . . . ?
O3 Cl1 O2 O4A 95(3) . . . . ?
O4A Cl1 O3 O3A 157(21) . . . . ?
O4 Cl1 O3 O3A -169(22) . . . . ?
O1 Cl1 O3 O3A -8(24) . . . . ?
O2A Cl1 O3 O3A 28(24) . . . . ?
O1A Cl1 O3 O3A -94(22) . . . . ?
O2 Cl1 O3 O3A 89(22) . . . . ?
O1 Cl1 O4 O4A 105(6) . . . . ?
O2A Cl1 O4 O4A 41(9) . . . . ?
O3A Cl1 O4 O4A -115(8) . . . . ?
O1A Cl1 O4 O4A 148(7) . . . . ?
O3 Cl1 O4 O4A -110(8) . . . . ?
O2 Cl1 O4 O4A 4(7) . . . . ?
O4A Cl1 O4 O1A -148(7) . . . . ?
O1 Cl1 O4 O1A -43(5) . . . . ?
O2A Cl1 O4 O1A -108(5) . . . . ?
O3A Cl1 O4 O1A 96(6) . . . . ?
O3 Cl1 O4 O1A 101(5) . . . . ?
O2 Cl1 O4 O1A -144(3) . . . . ?
O4A Cl1 O1A O4 18(4) . . . . ?
O1 Cl1 O1A O4 159(4) . . . . ?
O2A Cl1 O1A O4 147(3) . . . . ?
O3A Cl1 O1A O4 -114(3) . . . . ?
O3 Cl1 O1A O4 -89(3) . . . . ?
O2 Cl1 O1A O4 85(5) . . . . ?
O4A Cl1 O1A O1 -140(3) . . . . ?
O4 Cl1 O1A O1 -159(4) . . . . ?
O2A Cl1 O1A O1 -12(5) . . . . ?
O3A Cl1 O1A O1 87(3) . . . . ?
O3 Cl1 O1A O1 112(3) . . . . ?
O2 Cl1 O1A O1 -74(5) . . . . ?
O4A O4 O1A Cl1 -34(6) . . . . ?
O4A O4 O1A O1 -18(8) . . . . ?
Cl1 O4 O1A O1 16(3) . . . . ?
O2A O1 O1A Cl1 23(9) . . . . ?
O2A O1 O1A O4 6(11) . . . . ?
Cl1 O1 O1A O4 -17(3) . . . . ?
Cl1 O1 O2A O2 20(11) . . . . ?
O1A O1 O2A O2 3(17) . . . . ?
O1A O1 O2A Cl1 -18(7) . . . . ?
Cl1 O2 O2A O1 -22(12) . . . . ?
O4A O2 O2A O1 -4(16) . . . . ?
O4A O2 O2A Cl1 18(4) . . . . ?
O4A Cl1 O2A O1 144(7) . . . . ?
O4 Cl1 O2A O1 118(8) . . . . ?
O3A Cl1 O2A O1 -83(9) . . . . ?
O1A Cl1 O2A O1 22(9) . . . . ?
O3 Cl1 O2A O1 -94(9) . . . . ?
O2 Cl1 O2A O1 164(10) . . . . ?
O4A Cl1 O2A O2 -20(5) . . . . ?
O4 Cl1 O2A O2 -45(6) . . . . ?
O1 Cl1 O2A O2 -164(10) . . . . ?
O3A Cl1 O2A O2 113(5) . . . . ?
O1A Cl1 O2A O2 -142(3) . . . . ?
O3 Cl1 O2A O2 103(6) . . . . ?
O4A Cl1 O3A O3 -28(25) . . . . ?
O4 Cl1 O3A O3 13(24) . . . . ?
O1 Cl1 O3A O3 173(22) . . . . ?
O2A Cl1 O3A O3 -155(22) . . . . ?
O1A Cl1 O3A O3 91(22) . . . . ?
O2 Cl1 O3A O3 -101(22) . . . . ?
O1A O4 O4A Cl1 28(5) . . . . ?
Cl1 O4 O4A O2 -5(8) . . . . ?
O1A O4 O4A O2 23(12) . . . . ?
O1 Cl1 O4A O4 -128(6) . . . . ?
O2A Cl1 O4A O4 -157(6) . . . . ?
O3A Cl1 O4A O4 86(8) . . . . ?
O1A Cl1 O4A O4 -31(7) . . . . ?
O3 Cl1 O4A O4 75(8) . . . . ?
O2 Cl1 O4A O4 -175(7) . . . . ?
O4 Cl1 O4A O2 175(7) . . . . ?
O1 Cl1 O4A O2 48(5) . . . . ?
O2A Cl1 O4A O2 18(4) . . . . ?
O3A Cl1 O4A O2 -99(6) . . . . ?
O1A Cl1 O4A O2 144(3) . . . . ?
O3 Cl1 O4A O2 -110(5) . . . . ?
O2A O2 O4A O4 -13(13) . . . . ?
Cl1 O2 O4A O4 6(9) . . . . ?
O2A O2 O4A Cl1 -19(5) . . . . ?
